data_4515352
loop_
_publ_author_name
'Chao, Xi-Juan'
'Wang, Kang-Nan'
'Sun, Li-Li'
'Cao, Qian'
'Ke, Zhuo-Feng'
'Cao, Du-Xia'
'Mao, Zong-Wan'

_publ_section_title
;
 Cationic Organochalcogen with Monomer/Excimer Emissions for Dual-Color
 Live Cell Imaging and Cell Damage Diagnosis.
;
_journal_issue 16
_journal_name_full 'ACS applied materials &amp; interfaces'
_journal_page_first 13264
_journal_page_last 13273
_journal_paper_doi 10.1021/acsami.7b12521
_journal_volume 10
_journal_year 2018
_chemical_formula_moiety 'C20 H19 N2 S, C O, I'
_chemical_formula_sum 'C22 H19 I N O S'
_chemical_formula_weight 472.34
_space_group_crystal_system monoclinic
_space_group_IT_number 14
_space_group_name_Hall '-P 2ybc'
_space_group_name_H-M_alt 'P 1 21/c 1'
_atom_sites_solution_hydrogens geom
_atom_sites_solution_primary direct
_atom_sites_solution_secondary difmap
_audit_creation_date 2017-03-23
_audit_creation_method
;
Olex2 1.2
(compiled 2016.09.09 svn.r3337 for OlexSys, GUI svn.r5227)
;
_cell_angle_alpha 90.00
_cell_angle_beta 103.053(4)
_cell_angle_gamma 90.00
_cell_formula_units_Z 4
_cell_length_a 12.2656(5)
_cell_length_b 7.3671(3)
_cell_length_c 23.1538(9)
_cell_measurement_reflns_used 1989
_cell_measurement_temperature 293
_cell_measurement_theta_max 61.5080
_cell_measurement_theta_min 3.7030
_cell_volume 2038.16(15)
_computing_molecular_graphics 'Olex2 (Dolomanov et al., 2009)'
_computing_publication_material 'Olex2 (Dolomanov et al., 2009)'
_computing_structure_refinement 'XL (Sheldrick, 2008)'
_computing_structure_solution 'SIR2004 (Burla et al., 2007)'
_diffrn_ambient_temperature 293
_diffrn_measured_fraction_theta_full 0.982
_diffrn_measured_fraction_theta_max 0.982
_diffrn_measurement_device_type 'Xcalibur, Sapphire3, Gemini ultra'
_diffrn_radiation_monochromator graphite
_diffrn_radiation_type CuK\a
_diffrn_radiation_wavelength 1.54178
_diffrn_reflns_av_R_equivalents 0.0342
_diffrn_reflns_av_unetI/netI 0.0461
_diffrn_reflns_limit_h_max 14
_diffrn_reflns_limit_h_min -13
_diffrn_reflns_limit_k_max 8
_diffrn_reflns_limit_k_min -8
_diffrn_reflns_limit_l_max 26
_diffrn_reflns_limit_l_min -19
_diffrn_reflns_number 6305
_diffrn_reflns_theta_full 62.56
_diffrn_reflns_theta_max 62.56
_diffrn_reflns_theta_min 3.70
_diffrn_source 'fine-focus sealed tube'
_diffrn_source_current n/a
_diffrn_source_voltage n/a
_exptl_absorpt_coefficient_mu 13.372
_exptl_absorpt_correction_T_max 1.00000
_exptl_absorpt_correction_T_min 0.49298
_exptl_absorpt_correction_type multi-scan
_exptl_crystal_colour 'metallic reddish red'
_exptl_crystal_colour_lustre metallic
_exptl_crystal_colour_modifier reddish
_exptl_crystal_colour_primary red
_exptl_crystal_density_diffrn 1.539
_exptl_crystal_density_method 'not measured'
_exptl_crystal_description block
_exptl_crystal_F_000 940
_exptl_crystal_size_max 0.2
_exptl_crystal_size_mid 0.1
_exptl_crystal_size_min 0.1
_refine_diff_density_max 1.513
_refine_diff_density_min -0.637
_refine_diff_density_rms 0.113
_refine_ls_extinction_method none
_refine_ls_goodness_of_fit_ref 1.013
_refine_ls_hydrogen_treatment constr
_refine_ls_matrix_type full
_refine_ls_number_parameters 237
_refine_ls_number_reflns 3198
_refine_ls_number_restraints 0
_refine_ls_restrained_S_all 1.013
_refine_ls_R_factor_all 0.0674
_refine_ls_R_factor_gt 0.0585
_refine_ls_shift/su_max 0.001
_refine_ls_shift/su_mean 0.000
_refine_ls_structure_factor_coef Fsqd
_refine_ls_weighting_details 'calc w=1/[\s^2^(Fo^2^)+(0.0958P)^2^+2.5365P] where P=(Fo^2^+2Fc^2^)/3'
_refine_ls_weighting_scheme calc
_refine_ls_wR_factor_gt 0.1538
_refine_ls_wR_factor_ref 0.1644
_reflns_number_gt 2683
_reflns_number_total 3198
_reflns_threshold_expression >2sigma(I)
_cod_data_source_file am7b12521_si_003.cif
_cod_data_source_block a
_cod_original_cell_volume 2038.16(14)
_cod_database_code 4515352
_olex2_refinement_description
;
1. Fixed Uiso
 At 1.2 times of:
  All C(H) groups, All C(H,H) groups
 At 1.5 times of:
  All C(H,H,H) groups
2.a Secondary CH2 refined with riding coordinates:
 C14(H14A,H14B)
2.b Aromatic/amide H refined with riding coordinates:
 C2(H2), C3(H3), C4(H4), C5(H5), C9(H9), C10(H10), C12(H12), C18(H18),
 C19(H19), C20(H20), C21(H21)
2.c Idealised Me refined as rotating group:
 C7(H7A,H7B,H7C), C15(H15A,H15B,H15C)
;
_olex2_submission_special_instructions 'No special instructions were received'

loop_
_space_group_symop_id
_space_group_symop_operation_xyz
1 'x, y, z'
2 '-x, y+1/2, -z+1/2'
3 '-x, -y, -z'
4 'x, -y-1/2, z-1/2'

loop_
_atom_site_label
_atom_site_type_symbol
_atom_site_fract_x
_atom_site_fract_y
_atom_site_fract_z
_atom_site_U_iso_or_equiv
_atom_site_adp_type
_atom_site_occupancy
_atom_site_calc_flag
_atom_site_refinement_flags_posn
S1 S 0.65474(11) 0.44154(19) 0.13775(6) 0.0501(4) Uani 1 d .
N1 N 0.8199(4) 0.4508(6) 0.0875(2) 0.0451(10) Uani 1 d .
C1 C 0.8630(5) 0.5183(8) 0.1458(2) 0.0500(12) Uani 1 d .
C2 C 0.9710(5) 0.5781(8) 0.1694(3) 0.0591(15) Uani 1 d .
H2 H 1.0264 0.5729 0.1479 0.071 Uiso 1 calc R
C3 C 0.9923(5) 0.6461(10) 0.2266(3) 0.0699(18) Uani 1 d .
H3 H 1.0639 0.6880 0.2436 0.084 Uiso 1 calc R
C4 C 0.9112(6) 0.6541(10) 0.2594(3) 0.0697(17) Uani 1 d .
H4 H 0.9287 0.7029 0.2974 0.084 Uiso 1 calc R
C5 C 0.8060(5) 0.5910(9) 0.2365(3) 0.0625(15) Uani 1 d .
H5 H 0.7515 0.5943 0.2587 0.075 Uiso 1 calc R
C6 C 0.7819(5) 0.5215(8) 0.1790(2) 0.0494(12) Uani 1 d .
C7 C 0.8890(5) 0.4370(9) 0.0445(3) 0.0599(15) Uani 1 d .
H7A H 0.8469 0.4759 0.0064 0.090 Uiso 1 calc GR
H7B H 0.9120 0.3132 0.0420 0.090 Uiso 1 calc GR
H7C H 0.9539 0.5126 0.0566 0.090 Uiso 1 calc GR
C8 C 0.7119(4) 0.4052(7) 0.0770(2) 0.0445(11) Uani 1 d .
C9 C 0.6506(4) 0.3345(7) 0.0228(2) 0.0481(12) Uani 1 d .
H9 H 0.6869 0.3253 -0.0083 0.058 Uiso 1 calc R
C10 C 0.5433(4) 0.2794(7) 0.0127(2) 0.0472(12) Uani 1 d .
H10 H 0.5070 0.2918 0.0437 0.057 Uiso 1 calc R
C11 C 0.4805(4) 0.2035(7) -0.0414(2) 0.0451(11) Uani 1 d .
C12 C 0.5185(4) 0.1713(8) -0.0924(2) 0.0527(13) Uani 1 d .
H12 H 0.5907 0.1959 -0.0967 0.063 Uiso 1 calc R
N2 N 0.4370(4) 0.0996(7) -0.1349(2) 0.0542(11) Uani 1 d .
C14 C 0.4410(7) 0.0496(13) -0.1955(3) 0.085(2) Uani 1 d .
H14A H 0.4194 -0.0769 -0.2015 0.102 Uiso 1 calc R
H14B H 0.3854 0.1210 -0.2226 0.102 Uiso 1 calc R
C15 C 0.5465(8) 0.0732(15) -0.2112(4) 0.102(3) Uani 1 d .
H15A H 0.5397 0.0388 -0.2518 0.152 Uiso 1 calc GR
H15B H 0.6019 -0.0015 -0.1862 0.152 Uiso 1 calc GR
H15C H 0.5687 0.1982 -0.2061 0.152 Uiso 1 calc GR
C16 C 0.3410(4) 0.0816(7) -0.1129(2) 0.0468(12) Uani 1 d .
C17 C 0.3662(4) 0.1450(7) -0.0542(2) 0.0438(11) Uani 1 d .
C18 C 0.2820(5) 0.1429(8) -0.0226(3) 0.0532(13) Uani 1 d .
H18 H 0.2956 0.1866 0.0161 0.064 Uiso 1 calc R
C19 C 0.1779(5) 0.0748(9) -0.0496(3) 0.0601(15) Uani 1 d .
H19 H 0.1219 0.0699 -0.0285 0.072 Uiso 1 calc R
C20 C 0.1555(5) 0.0132(9) -0.1083(3) 0.0581(15) Uani 1 d .
H20 H 0.0846 -0.0311 -0.1255 0.070 Uiso 1 calc R
C21 C 0.2362(5) 0.0168(8) -0.1408(3) 0.0541(13) Uani 1 d .
H21 H 0.2212 -0.0227 -0.1800 0.065 Uiso 1 calc R
O1 O -0.1420(8) 0.0550(14) -0.0971(5) 0.146(3) Uani 1 d .
C22 C -0.0895(5) -0.1149(9) -0.0813(3) 0.0612(15) Uani 1 d .
I1 I 0.28589(5) 0.44539(7) 0.13251(2) 0.0856(3) Uani 1 d .

loop_
_atom_site_aniso_label
_atom_site_aniso_U_11
_atom_site_aniso_U_22
_atom_site_aniso_U_33
_atom_site_aniso_U_23
_atom_site_aniso_U_13
_atom_site_aniso_U_12
S1 0.0503(7) 0.0563(8) 0.0430(7) 0.0006(5) 0.0087(5) -0.0027(6)
N1 0.042(2) 0.043(2) 0.047(2) 0.0044(18) 0.0042(18) 0.0023(18)
C1 0.055(3) 0.045(3) 0.044(3) 0.003(2) -0.002(2) 0.002(2)
C2 0.051(3) 0.062(4) 0.057(3) 0.012(3) -0.004(3) -0.003(3)
C3 0.063(4) 0.068(4) 0.063(4) 0.014(3) -0.020(3) -0.010(3)
C4 0.083(4) 0.068(4) 0.048(3) -0.002(3) -0.006(3) -0.004(3)
C5 0.068(4) 0.072(4) 0.042(3) 0.002(3) 0.002(3) -0.001(3)
C6 0.053(3) 0.048(3) 0.044(3) 0.009(2) 0.004(2) 0.004(2)
C7 0.056(3) 0.072(4) 0.054(3) 0.000(3) 0.016(3) 0.000(3)
C8 0.047(3) 0.042(3) 0.043(3) 0.002(2) 0.005(2) 0.004(2)
C9 0.051(3) 0.050(3) 0.040(3) 0.001(2) 0.005(2) 0.003(2)
C10 0.057(3) 0.041(3) 0.040(3) 0.004(2) 0.005(2) 0.005(2)
C11 0.052(3) 0.041(3) 0.039(2) 0.003(2) 0.003(2) 0.001(2)
C12 0.048(3) 0.062(3) 0.046(3) 0.001(3) 0.006(2) -0.003(3)
N2 0.054(3) 0.067(3) 0.040(2) -0.005(2) 0.008(2) -0.003(2)
C14 0.091(5) 0.115(7) 0.052(4) -0.021(4) 0.025(4) -0.022(4)
C15 0.093(6) 0.145(9) 0.072(5) -0.023(5) 0.030(4) -0.016(5)
C16 0.049(3) 0.046(3) 0.042(3) 0.007(2) 0.004(2) -0.001(2)
C17 0.047(3) 0.042(3) 0.041(3) 0.003(2) 0.007(2) 0.002(2)
C18 0.059(3) 0.050(3) 0.050(3) 0.003(3) 0.011(2) 0.002(3)
C19 0.051(3) 0.068(4) 0.062(4) 0.010(3) 0.015(3) 0.000(3)
C20 0.054(3) 0.054(3) 0.060(4) 0.010(3) 0.001(3) -0.008(3)
C21 0.059(3) 0.049(3) 0.047(3) -0.005(3) -0.003(3) -0.002(3)
O1 0.129(6) 0.176(10) 0.140(8) -0.010(6) 0.041(6) -0.024(6)
C22 0.042(3) 0.054(3) 0.089(4) 0.006(3) 0.017(3) 0.003(3)
I1 0.1093(5) 0.0852(4) 0.0589(3) 0.0033(2) 0.0118(3) -0.0264(3)

loop_
_atom_type_symbol
_atom_type_description
_atom_type_scat_dispersion_real
_atom_type_scat_dispersion_imag
_atom_type_scat_source
C C 0.0181 0.0091 'International Tables Vol C Tables 4.2.6.8 and 6.1.1.4'
H H 0.0000 0.0000 'International Tables Vol C Tables 4.2.6.8 and 6.1.1.4'
I I -0.3257 6.8362 'International Tables Vol C Tables 4.2.6.8 and 6.1.1.4'
N N 0.0311 0.0180 'International Tables Vol C Tables 4.2.6.8 and 6.1.1.4'
O O 0.0492 0.0322 'International Tables Vol C Tables 4.2.6.8 and 6.1.1.4'
S S 0.3331 0.5567 'International Tables Vol C Tables 4.2.6.8 and 6.1.1.4'

loop_
_geom_angle_atom_site_label_1
_geom_angle_atom_site_label_2
_geom_angle_atom_site_label_3
_geom_angle
C8 S1 C6 91.2(3)
C1 N1 C7 121.8(5)
C8 N1 C1 113.7(5)
C8 N1 C7 124.5(5)
C2 C1 N1 127.0(6)
C6 C1 N1 111.9(5)
C6 C1 C2 121.2(6)
C1 C2 H2 121.7
C3 C2 C1 116.7(6)
C3 C2 H2 121.7
C2 C3 H3 118.8
C4 C3 C2 122.5(6)
C4 C3 H3 118.8
C3 C4 H4 119.7
C5 C4 C3 120.6(6)
C5 C4 H4 119.7
C4 C5 H5 120.9
C4 C5 C6 118.3(6)
C6 C5 H5 120.9
C1 C6 S1 110.9(4)
C1 C6 C5 120.8(5)
C5 C6 S1 128.3(5)
N1 C7 H7A 109.5
N1 C7 H7B 109.5
N1 C7 H7C 109.5
H7A C7 H7B 109.5
H7A C7 H7C 109.5
H7B C7 H7C 109.5
N1 C8 S1 112.3(4)
N1 C8 C9 124.3(5)
C9 C8 S1 123.4(4)
C8 C9 H9 117.7
C10 C9 C8 124.6(5)
C10 C9 H9 117.7
C9 C10 H10 117.2
C9 C10 C11 125.6(5)
C11 C10 H10 117.2
C10 C11 C17 127.4(5)
C12 C11 C10 126.6(5)
C12 C11 C17 105.9(4)
C11 C12 H12 124.6
N2 C12 C11 110.7(5)
N2 C12 H12 124.6
C12 N2 C14 128.5(5)
C12 N2 C16 108.7(5)
C16 N2 C14 122.8(5)
N2 C14 H14A 108.2
N2 C14 H14B 108.2
H14A C14 H14B 107.4
C15 C14 N2 116.2(7)
C15 C14 H14A 108.2
C15 C14 H14B 108.2
C14 C15 H15A 109.5
C14 C15 H15B 109.5
C14 C15 H15C 109.5
H15A C15 H15B 109.5
H15A C15 H15C 109.5
H15B C15 H15C 109.5
N2 C16 C17 107.7(4)
N2 C16 C21 129.4(5)
C21 C16 C17 122.9(5)
C16 C17 C11 106.9(4)
C18 C17 C11 134.5(5)
C18 C17 C16 118.5(5)
C17 C18 H18 120.5
C19 C18 C17 118.9(5)
C19 C18 H18 120.5
C18 C19 H19 119.5
C18 C19 C20 121.1(6)
C20 C19 H19 119.5
C19 C20 H20 119.4
C21 C20 C19 121.2(6)
C21 C20 H20 119.4
C16 C21 H21 121.3
C20 C21 C16 117.3(6)
C20 C21 H21 121.3

loop_
_geom_bond_atom_site_label_1
_geom_bond_atom_site_label_2
_geom_bond_distance
S1 C6 1.738(6)
S1 C8 1.728(5)
N1 C1 1.424(7)
N1 C7 1.451(8)
N1 C8 1.336(7)
C1 C2 1.386(9)
C1 C6 1.387(9)
C2 H2 0.9300
C2 C3 1.384(10)
C3 H3 0.9300
C3 C4 1.382(10)
C4 H4 0.9300
C4 C5 1.361(9)
C5 H5 0.9300
C5 C6 1.394(9)
C7 H7A 0.9600
C7 H7B 0.9600
C7 H7C 0.9600
C8 C9 1.409(7)
C9 H9 0.9300
C9 C10 1.346(8)
C10 H10 0.9300
C10 C11 1.430(7)
C11 C12 1.384(8)
C11 C17 1.432(7)
C12 H12 0.9300
C12 N2 1.343(7)
N2 C14 1.461(8)
N2 C16 1.391(7)
C14 H14A 0.9700
C14 H14B 0.9700
C14 C15 1.432(12)
C15 H15A 0.9600
C15 H15B 0.9600
C15 H15C 0.9600
C16 C17 1.404(7)
C16 C21 1.386(8)
C17 C18 1.395(8)
C18 H18 0.9300
C18 C19 1.383(9)
C19 H19 0.9300
C19 C20 1.399(9)
C20 H20 0.9300
C20 C21 1.374(9)
C21 H21 0.9300
O1 C22 1.417(12)

loop_
_geom_torsion_atom_site_label_1
_geom_torsion_atom_site_label_2
_geom_torsion_atom_site_label_3
_geom_torsion_atom_site_label_4
_geom_torsion
S1 C8 C9 C10 -3.3(8)
N1 C1 C2 C3 177.1(5)
N1 C1 C6 S1 0.0(6)
N1 C1 C6 C5 -177.0(5)
N1 C8 C9 C10 176.4(5)
C1 N1 C8 S1 0.0(6)
C1 N1 C8 C9 -179.7(5)
C1 C2 C3 C4 0.4(10)
C2 C1 C6 S1 179.2(5)
C2 C1 C6 C5 2.2(9)
C2 C3 C4 C5 1.2(11)
C3 C4 C5 C6 -1.1(10)
C4 C5 C6 S1 -177.0(5)
C4 C5 C6 C1 -0.6(9)
C6 S1 C8 N1 0.0(4)
C6 S1 C8 C9 179.7(5)
C6 C1 C2 C3 -2.0(9)
C7 N1 C1 C2 0.0(9)
C7 N1 C1 C6 179.2(5)
C7 N1 C8 S1 -179.2(4)
C7 N1 C8 C9 1.1(8)
C8 S1 C6 C1 0.0(4)
C8 S1 C6 C5 176.7(6)
C8 N1 C1 C2 -179.2(5)
C8 N1 C1 C6 0.0(7)
C8 C9 C10 C11 -178.5(5)
C9 C10 C11 C12 0.9(9)
C9 C10 C11 C17 -179.3(5)
C10 C11 C12 N2 -179.7(5)
C10 C11 C17 C16 179.6(5)
C10 C11 C17 C18 1.1(10)
C11 C12 N2 C14 178.4(7)
C11 C12 N2 C16 -0.1(7)
C11 C17 C18 C19 179.9(6)
C12 C11 C17 C16 -0.5(6)
C12 C11 C17 C18 -179.0(6)
C12 N2 C14 C15 2.6(13)
C12 N2 C16 C17 -0.2(6)
C12 N2 C16 C21 179.0(6)
N2 C16 C17 C11 0.4(6)
N2 C16 C17 C18 179.2(5)
N2 C16 C21 C20 179.8(6)
C14 N2 C16 C17 -178.9(6)
C14 N2 C16 C21 0.4(10)
C16 N2 C14 C15 -179.0(7)
C16 C17 C18 C19 1.4(8)
C17 C11 C12 N2 0.4(6)
C17 C16 C21 C20 -1.1(9)
C17 C18 C19 C20 -1.7(9)
C18 C19 C20 C21 0.5(10)
C19 C20 C21 C16 0.8(9)
C21 C16 C17 C11 -178.9(5)
C21 C16 C17 C18 -0.1(8)
